data_1505691
loop_
_publ_author_name
'Saha, Satyen'
'Hamaguchi, Hiro-o'

_publ_section_title
;
 Effect of water on the molecular structure and arrangement of
 nitrile-functionalized ionic liquids.
;
_journal_issue 6
_journal_name_full 'The journal of physical chemistry. B'
_journal_page_first 2777
_journal_page_last 2781
_journal_paper_doi 10.1021/jp053817t
_journal_volume 110
_journal_year 2006
_chemical_formula_moiety 'C8 H12 I N3 '
_chemical_formula_sum 'C8 H12 I N3'
_chemical_formula_weight 277.11
_space_group_IT_number 2
_symmetry_cell_setting triclinic
_symmetry_Int_Tables_number 2
_symmetry_space_group_name_Hall '-P 1'
_symmetry_space_group_name_H-M 'P -1'
_cell_angle_alpha 87.380(6)
_cell_angle_beta 87.004(6)
_cell_angle_gamma 75.926(5)
_cell_formula_units_Z 2
_cell_length_a 7.866(2)
_cell_length_b 7.928(2)
_cell_length_c 9.050(2)
_cell_measurement_reflns_used 1758
_cell_measurement_temperature 143.1
_cell_measurement_theta_max 27.5
_cell_measurement_theta_min 3.5
_cell_volume 546.4(2)
_computing_cell_refinement CrystalClear
_computing_data_collection CrystalClear
_computing_data_reduction CrystalStructure
_computing_publication_material 'CrystalStructure 3.6.0'
_computing_structure_refinement SHELXL
_computing_structure_solution SHELXS97
_diffrn_detector_area_resol_mean 7.31
_diffrn_measured_fraction_theta_full 0.9154
_diffrn_measured_fraction_theta_max 0.9154
_diffrn_measurement_device_type 'Rigaku Mercury'
_diffrn_measurement_method \w
_diffrn_radiation_type 'Mo K\a'
_diffrn_radiation_wavelength 0.7107
_diffrn_reflns_av_R_equivalents 0.059
_diffrn_reflns_limit_h_max 9
_diffrn_reflns_limit_h_min -10
_diffrn_reflns_limit_k_max 9
_diffrn_reflns_limit_k_min -10
_diffrn_reflns_limit_l_max 11
_diffrn_reflns_limit_l_min -11
_diffrn_reflns_number 3905
_diffrn_reflns_theta_full 27.48
_diffrn_reflns_theta_max 27.48
_exptl_absorpt_coefficient_mu 2.889
_exptl_absorpt_correction_type none
_exptl_crystal_colour colorless
_exptl_crystal_density_diffrn 1.684
_exptl_crystal_density_method 'not measured'
_exptl_crystal_description prism
_exptl_crystal_F_000 268.00
_exptl_crystal_size_max 0.50
_exptl_crystal_size_mid 0.02
_exptl_crystal_size_min 0.02
_refine_diff_density_max 0.81
_refine_diff_density_min -0.84
_refine_ls_extinction_method none
_refine_ls_goodness_of_fit_ref 1.064
_refine_ls_hydrogen_treatment mixed
_refine_ls_number_parameters 122
_refine_ls_number_reflns 2295
_refine_ls_R_factor_gt 0.0290
_refine_ls_shift/su_max 0.0000
_refine_ls_structure_factor_coef Fsqd
_refine_ls_weighting_details 'w = 1/[\s^2^(Fo^2^)+(0.0228P)^2^+0.2436P] where P=(Fo^2^+2Fc^2^)/3'
_refine_ls_weighting_scheme calc
_refine_ls_wR_factor_ref 0.0870
_reflns_number_gt 0
_reflns_number_total 3905
_reflns_threshold_expression F^2^>2.0\s(F^2^)
_cod_data_source_file jp053817tsi20050712_032426.cif
_cod_data_source_block '__nbmimI'
_cod_depositor_comments
;
The following automatic conversions were performed:

'_geom_bond_publ_flag' value 'Y' changed to 'y' according to
/home/saulius/struct/CIF-dictionaries/cif_core.dic dictionary named
'cif_core.dic' version 2.4.1 from 2010-06-29 (5
times).

'_geom_torsion_publ_flag' value 'Y' changed to 'y' according
to /home/saulius/struct/CIF-dictionaries/cif_core.dic dictionary
named 'cif_core.dic' version 2.4.1 from 2010-06-29 (2 times).

Automatic conversion script
Id: cif_fix_values 1715 2011-07-08 13:25:40Z adriana 
;
_cod_original_formula_sum 'C8 H12 I N3 '
_cod_database_code 1505691

loop_
_symmetry_equiv_pos_site_id
_symmetry_equiv_pos_as_xyz
1 +X,+Y,+Z
2 -X,-Y,-Z

loop_
_atom_site_label
_atom_site_type_symbol
_atom_site_fract_x
_atom_site_fract_y
_atom_site_fract_z
_atom_site_U_iso_or_equiv
_atom_site_adp_type
_atom_site_occupancy
_atom_site_symmetry_multiplicity
_atom_site_calc_flag
_atom_site_refinement_flags
I(1) I 0.21196(3) 0.11946(3) 0.30362(2) 0.02853(13) Uani 1.00 1 d .
N(1) N 0.8922(4) -0.2508(4) 0.1823(3) 0.0209(6) Uani 1.00 1 d .
N(3) N 1.1296(4) -0.3532(4) 0.3006(3) 0.0230(6) Uani 1.00 1 d .
N(11) N 0.6307(5) 0.4590(5) 0.1972(5) 0.0417(9) Uani 1.00 1 d .
C(2) C 0.9595(5) -0.2779(5) 0.3158(5) 0.0252(8) Uani 1.00 1 d .
C(4) C 1.1728(6) -0.3738(5) 0.1532(5) 0.0266(8) Uani 1.00 1 d .
C(5) C 1.0264(5) -0.3106(5) 0.0785(4) 0.0261(8) Uani 1.00 1 d .
C(7) C 0.7109(5) -0.1668(5) 0.1519(5) 0.0287(8) Uani 1.00 1 d .
C(8) C 0.6842(5) 0.0308(4) 0.1175(4) 0.0246(8) Uani 1.00 1 d .
C(9) C 0.7107(5) 0.1249(4) 0.2559(4) 0.0241(8) Uani 1.00 1 d .
C(10) C 0.6654(5) 0.3147(5) 0.2238(4) 0.0261(8) Uani 1.00 1 d .
C(6) C 1.2495(7) -0.3976(6) 0.4227(5) 0.0392(11) Uani 1.00 1 d .
H(1) H 0.910(5) -0.243(4) 0.403(5) 0.014(9) Uiso 1.00 1 d .
H(2) H 0.995(5) -0.302(5) -0.022(5) 0.024(10) Uiso 1.00 1 d .
H(3) H 1.290(6) -0.435(5) 0.139(5) 0.031(11) Uiso 1.00 1 d .
H(4) H 1.3077 -0.5106 0.4193 0.048 Uiso 1.00 1 c R
H(5) H 1.3310 -0.3340 0.4096 0.048 Uiso 1.00 1 c R
H(6) H 1.1677 -0.3694 0.5236 0.048 Uiso 1.00 1 c R
H(7) H 0.6711 -0.2217 0.0583 0.037 Uiso 1.00 1 c R
H(8) H 0.6332 -0.1856 0.2386 0.037 Uiso 1.00 1 c R
H(9) H 0.7723 0.0437 0.0332 0.032 Uiso 1.00 1 c R
H(10) H 0.5526 0.0764 0.0945 0.032 Uiso 1.00 1 c R
H(11) H 0.8297 0.0961 0.2879 0.030 Uiso 1.00 1 c R
H(12) H 0.6309 0.0966 0.3337 0.030 Uiso 1.00 1 c R

loop_
_atom_site_aniso_label
_atom_site_aniso_U_11
_atom_site_aniso_U_22
_atom_site_aniso_U_33
_atom_site_aniso_U_12
_atom_site_aniso_U_13
_atom_site_aniso_U_23
I(1) 0.0255(2) 0.0396(2) 0.0217(2) -0.00974(13) 0.00079(12) -0.00574(12)
N(1) 0.027(2) 0.016(1) 0.021(2) -0.0066(12) -0.0004(13) -0.0034(12)
N(3) 0.029(2) 0.019(1) 0.020(2) -0.0032(12) -0.0050(13) -0.0022(12)
N(11) 0.050(2) 0.029(2) 0.045(2) -0.007(2) -0.002(2) -0.003(2)
C(2) 0.032(2) 0.022(2) 0.021(2) -0.005(2) 0.004(2) -0.004(2)
C(4) 0.032(2) 0.024(2) 0.022(2) -0.003(2) 0.000(2) -0.005(2)
C(5) 0.035(2) 0.024(2) 0.020(2) -0.008(2) -0.003(2) -0.003(2)
C(7) 0.023(2) 0.021(2) 0.043(2) -0.007(2) -0.008(2) -0.004(2)
C(8) 0.032(2) 0.020(2) 0.024(2) -0.006(2) -0.008(2) -0.005(2)
C(9) 0.026(2) 0.020(2) 0.027(2) -0.006(2) -0.008(2) -0.003(1)
C(10) 0.024(2) 0.028(2) 0.027(2) -0.005(2) -0.002(2) -0.007(2)
C(6) 0.055(3) 0.036(2) 0.025(2) -0.005(2) -0.018(2) 0.001(2)

loop_
_atom_type_symbol
_atom_type_description
_atom_type_scat_dispersion_real
_atom_type_scat_dispersion_imag
_atom_type_scat_source
C C 0.003 0.002
;
International Tables for Crystallography
(1992, Vol. C, Tables 4.2.6.8 and 6.1.1.4)
;
H H 0.000 0.000
;
International Tables for Crystallography
(1992, Vol. C, Table 6.1.1.4)
;
N N 0.006 0.003
;
International Tables for Crystallography
(1992, Vol. C, Tables 4.2.6.8 and 6.1.1.4)
;
I I -0.474 1.812
;
International Tables for Crystallography
(1992, Vol. C, Tables 4.2.6.8 and 6.1.1.4)
;

loop_
_geom_angle_atom_site_label_1
_geom_angle_atom_site_label_2
_geom_angle_atom_site_label_3
_geom_angle
N(1) C(2) N(3) 108.9(3)
C(5) N(1) C(2) 107.9(3)
C(7) N(1) C(2) 125.7(3)
N(1) C(5) C(4) 107.0(3)
C(7) N(1) C(5) 126.4(3)
N(1) C(7) C(8) 112.1(3)
C(4) N(3) C(2) 108.5(3)
C(6) N(3) C(2) 124.8(3)
N(3) C(4) C(5) 107.7(3)
C(6) N(3) C(4) 126.7(3)
N(11) C(10) C(9) 179.0(4)
C(7) C(8) C(9) 110.7(3)
C(8) C(9) C(10) 109.2(3)
N(1) C(2) H(1) 129(2)
N(1) C(5) H(2) 116(2)
N(1) C(7) H(7) 110.3384
N(1) C(7) H(8) 109.5028
N(3) C(2) H(1) 121(2)
N(3) C(4) H(3) 110(2)
N(3) C(6) H(4) 109.8311
N(3) C(6) H(5) 108.2296
N(3) C(6) H(6) 105.8073
C(4) C(5) H(2) 136(2)
H(3) C(4) C(5) 141(2)
C(7) C(8) H(10) 105.6708
H(7) C(7) C(8) 107.3217
H(8) C(7) C(8) 109.4579
C(7) C(8) H(9) 106.5514
H(8) C(7) H(7) 107.9737
H(10) C(8) C(9) 105.7708
C(8) C(9) H(12) 106.9327
H(9) C(8) C(9) 111.9800
C(8) C(9) H(11) 114.1870
H(10) C(8) H(9) 116.0309
H(12) C(9) C(10) 109.5187
H(11) C(9) C(10) 106.1394
H(12) C(9) H(11) 110.8461
H(5) C(6) H(4) 106.8783
H(6) C(6) H(4) 112.2714
H(6) C(6) H(5) 113.7488

loop_
_geom_bond_atom_site_label_1
_geom_bond_atom_site_label_2
_geom_bond_distance
_geom_bond_publ_flag
N(1) C(2) 1.331(5) y
N(1) C(5) 1.384(5) y
N(1) C(7) 1.454(5) ?
N(3) C(2) 1.329(5) y
N(3) C(4) 1.366(5) y
N(3) C(6) 1.465(6) ?
N(11) C(10) 1.128(5) y
C(4) C(5) 1.344(6) ?
C(7) C(8) 1.548(5) ?
C(8) C(7) 1.548(5) ?
C(8) C(9) 1.535(6) ?
C(9) C(8) 1.535(6) ?
C(9) C(10) 1.478(5) ?
C(2) H(1) 0.89(4) ?
C(4) H(3) 0.94(4) ?
C(5) H(2) 0.95(4) ?
C(7) H(7) 1.0641 ?
C(7) H(8) 0.9979 ?
C(8) H(9) 1.0223 ?
C(8) H(10) 1.0389 ?
C(9) H(11) 0.9643 ?
C(9) H(12) 0.9737 ?
C(6) H(4) 0.9028 ?
C(6) H(5) 0.9071 ?
C(6) H(6) 1.0886 ?
H(2) C(5) 0.95(4) ?
H(9) C(8) 1.0223 ?
H(10) C(8) 1.0389 ?

loop_
_geom_contact_atom_site_label_1
_geom_contact_atom_site_label_2
_geom_contact_distance
_geom_contact_site_symmetry_2
N(1) N(3) 2.164(4) .
N(1) N(11) 3.433(5) 54501
N(1) C(4) 2.193(5) .
N(1) C(8) 2.492(4) .
N(1) C(9) 3.061(4) .
N(1) C(6) 3.578(6) .
N(3) C(5) 2.188(5) .
N(3) C(7) 3.571(5) .
N(11) N(1) 3.433(5) 56501
N(11) C(4) 3.559(6) 46501
N(11) C(4) 3.475(6) 75502
N(11) C(5) 3.592(5) 75502
N(11) C(7) 3.185(6) 56501
N(11) C(8) 3.423(5) .
N(11) C(9) 2.606(5) .
N(11) C(6) 3.516(6) 46501
N(11) C(6) 3.595(6) 75602
C(2) C(4) 2.187(6) .
C(2) C(5) 2.196(6) .
C(2) C(7) 2.479(6) .
C(2) C(8) 3.365(5) .
C(2) C(9) 3.352(5) .
C(2) C(6) 2.477(6) .
C(4) N(11) 3.559(6) 64501
C(4) N(11) 3.475(6) 75502
C(4) C(6) 2.530(6) .
C(5) N(11) 3.592(5) 75502
C(5) C(5) 3.502(6) 74502
C(5) C(7) 2.534(5) .
C(5) C(8) 3.338(5) .
C(5) C(10) 3.555(5) 75502
C(7) N(11) 3.185(6) 54501
C(7) C(9) 2.536(5) .
C(8) N(1) 2.492(4) .
C(8) N(11) 3.423(5) .
C(8) C(2) 3.365(5) .
C(8) C(5) 3.338(5) .
C(8) C(10) 2.456(5) .
C(10) C(5) 3.555(5) 75502
C(10) C(8) 2.456(5) .
C(10) C(6) 3.427(6) 75602
C(6) N(11) 3.516(6) 64501
C(6) N(11) 3.595(6) 75602
C(6) C(10) 3.427(6) 75602
I(1) H(1) 2.90(4) 65602
I(1) H(2) 3.19(4) 65502
I(1) H(4) 3.4209 46501
I(1) H(5) 3.5865 45501
I(1) H(6) 3.4938 65602
I(1) H(7) 3.4693 65502
I(1) H(9) 3.3501 65502
I(1) H(10) 3.1561 .
I(1) H(11) 3.0681 45501
I(1) H(12) 3.2809 .
N(1) H(1) 2.01(4) .
N(1) H(2) 2.00(4) .
N(1) H(3) 3.13(4) .
N(1) H(7) 2.0791 .
N(1) H(8) 2.0199 .
N(1) H(9) 2.6336 .
N(1) H(10) 3.3405 .
N(1) H(11) 2.8725 .
N(1) H(12) 3.3141 .
N(3) H(1) 1.94(4) .
N(3) H(2) 3.13(4) .
N(3) H(3) 1.91(4) .
N(3) H(4) 1.9643 .
N(3) H(5) 1.9494 .
N(3) H(6) 2.0494 .
N(11) H(2) 3.26(4) 75502
N(11) H(3) 2.68(5) 46501
N(11) H(3) 3.08(4) 75502
N(11) H(4) 3.1249 46501
N(11) H(4) 3.5846 75602
N(11) H(5) 3.1429 46501
N(11) H(6) 3.0184 75602
N(11) H(7) 2.8545 56501
N(11) H(8) 2.8644 56501
N(11) H(9) 3.5742 .
N(11) H(10) 3.4156 .
N(11) H(11) 3.0216 .
N(11) H(12) 3.0749 .
C(2) H(2) 3.07(4) .
C(2) H(3) 3.01(4) .
C(2) H(4) 3.0718 .
C(2) H(5) 3.0083 .
C(2) H(6) 2.5229 .
C(2) H(6) 3.4310 74602
C(2) H(7) 3.2772 .
C(2) H(8) 2.6149 .
C(2) H(11) 2.8954 .
C(2) H(12) 3.4336 .
C(4) H(1) 3.02(4) .
C(4) H(2) 2.13(4) .
C(4) H(2) 3.44(4) 74502
C(4) H(4) 2.7512 .
C(4) H(5) 2.7552 .
C(4) H(6) 3.3518 .
C(4) H(9) 3.1547 75502
C(5) H(1) 3.06(4) .
C(5) H(2) 3.18(4) 74502
C(5) H(3) 2.16(4) .
C(5) H(7) 2.7245 .
C(5) H(8) 3.2892 .
C(5) H(9) 3.0502 .
C(5) H(9) 3.0454 75502
C(7) H(1) 2.79(4) .
C(7) H(2) 2.69(4) .
C(7) H(9) 2.0843 .
C(7) H(10) 2.0847 .
C(7) H(10) 3.0651 65502
C(7) H(11) 2.8345 .
C(7) H(12) 2.6517 .
C(8) H(1) 3.55(4) .
C(8) H(2) 3.38(4) .
C(8) H(7) 2.1239 .
C(8) H(7) 3.2894 65502
C(8) H(8) 2.1031 .
C(8) H(10) 3.0277 65502
C(8) H(11) 2.1213 .
C(8) H(12) 2.0435 .
C(9) H(1) 3.22(3) .
C(9) H(2) 3.55(4) 75502
C(9) H(5) 3.4797 75602
C(9) H(6) 3.1791 75602
C(9) H(7) 3.4311 .
C(9) H(8) 2.6895 .
C(9) H(9) 2.1393 .
C(9) H(10) 2.0744 .
C(10) H(2) 3.14(4) 75502
C(10) H(3) 3.24(4) 46501
C(10) H(3) 3.40(4) 75502
C(10) H(4) 3.2822 46501
C(10) H(5) 3.3299 75602
C(10) H(6) 2.7961 75602
C(10) H(9) 2.7580 .
C(10) H(10) 2.6174 .
C(10) H(11) 1.9765 .
C(10) H(12) 2.0234 .
C(6) H(1) 2.67(3) .
C(6) H(3) 2.59(4) .
C(6) H(11) 3.5550 75602
H(1) I(1) 2.90(4) 65602
H(1) C(8) 3.55(4) .
H(2) I(1) 3.19(4) 65502
H(2) N(1) 2.00(4) .
H(2) N(3) 3.13(4) .
H(2) N(11) 3.26(4) 75502
H(2) C(2) 3.07(4) .
H(2) C(4) 2.13(4) .
H(2) C(4) 3.44(4) 74502
H(2) C(5) 3.18(4) 74502
H(2) C(7) 2.69(4) .
H(2) C(8) 3.38(4) .
H(2) C(9) 3.55(4) 75502
H(2) C(10) 3.14(4) 75502
H(3) N(11) 2.68(5) 64501
H(3) N(11) 3.08(4) 75502
H(3) C(10) 3.24(4) 64501
H(3) C(10) 3.40(4) 75502
H(4) I(1) 3.4209 64501
H(4) N(11) 3.1249 64501
H(4) N(11) 3.5846 75602
H(4) C(10) 3.2822 64501
H(5) I(1) 3.5865 65501
H(5) N(11) 3.1429 64501
H(5) C(9) 3.4797 75602
H(5) C(10) 3.3299 75602
H(6) I(1) 3.4938 65602
H(6) N(11) 3.0184 75602
H(6) C(2) 3.4310 74602
H(6) C(9) 3.1791 75602
H(6) C(10) 2.7961 75602
H(7) I(1) 3.4693 65502
H(7) N(11) 2.8545 54501
H(7) C(8) 2.1239 .
H(7) C(8) 3.2894 65502
H(8) N(11) 2.8644 54501
H(8) C(8) 2.1031 .
H(9) I(1) 3.3501 65502
H(9) C(4) 3.1547 75502
H(9) C(5) 3.0454 75502
H(10) C(7) 3.0651 65502
H(10) C(8) 3.0277 65502
H(11) I(1) 3.0681 65501
H(11) C(8) 2.1213 .
H(11) C(6) 3.5550 75602
H(12) C(8) 2.0435 .

loop_
_geom_torsion_atom_site_label_1
_geom_torsion_atom_site_label_2
_geom_torsion_atom_site_label_3
_geom_torsion_atom_site_label_4
_geom_torsion
_geom_torsion_publ_flag
C(5) N(1) C(2) N(3) -0.5(4) ?
C(7) N(1) C(2) N(3) -178.3(3) ?
C(2) N(1) C(5) C(4) 0.3(4) ?
C(7) N(1) C(5) C(4) 178.1(3) ?
C(2) N(1) C(7) C(8) 93.3(4) ?
C(5) N(1) C(7) C(8) -84.1(4) ?
C(4) N(3) C(2) N(1) 0.4(4) ?
C(6) N(3) C(2) N(1) 177.7(3) ?
C(2) N(3) C(4) C(5) -0.3(5) ?
C(6) N(3) C(4) C(5) -177.5(3) ?
N(3) C(4) C(5) N(1) -0.0(4) ?
N(1) C(7) C(8) C(9) -67.6(4) y
C(7) C(8) C(9) C(10) -173.9(3) y
N(1) C(7) C(8) C(9) -67.6(4) ?
C(7) C(8) C(9) C(10) -173.9(3) ?

loop_
_cod_related_entry_id
_cod_related_entry_code
_cod_related_entry_database
1 30651672 ChemSpider
